data_7706300
loop_
_publ_author_name
'Lamprecht, Zandria'
'Malan, Frederick P.'
'Fern\'andez, Israel'
'Lotz, Simon'
'Bezuidenhout, Daniela I.'

_publ_section_title
;
 Chelated Fischer carbene complexes of annulated thiophenes: synthesis,
 structure and electrochemistry.
;
_journal_issue 43
_journal_name_full 'Dalton transactions (Cambridge, England : 2003)'
_journal_page_first 15339
_journal_page_last 15354
_journal_paper_doi 10.1039/d0dt03298k
_journal_volume 49
_journal_year 2020
_chemical_formula_sum 'C37 H29 O12 S3 W2'
_chemical_formula_weight 1129.46
_space_group_crystal_system triclinic
_space_group_IT_number 2
_space_group_name_Hall '-P 1'
_space_group_name_H-M_alt 'P -1'
_atom_sites_solution_hydrogens geom
_audit_creation_method SHELXL-2018/3
_audit_update_record
;
2020-10-12 deposited with the CCDC.	2020-10-19 downloaded from the CCDC.
;
_cell_angle_alpha 69.060(3)
_cell_angle_beta 74.437(3)
_cell_angle_gamma 77.654(3)
_cell_formula_units_Z 2
_cell_length_a 11.0377(11)
_cell_length_b 12.0180(11)
_cell_length_c 16.5239(16)
_cell_measurement_reflns_used 9163
_cell_measurement_temperature 150(2)
_cell_measurement_theta_max 26.53
_cell_measurement_theta_min 2.60
_cell_volume 1955.1(3)
_computing_cell_refinement 'SAINT-2016/2 (Bruker AXS, 2016)'
_computing_data_collection 'APEX III (Bruker AXS, 2016)'
_computing_data_reduction 'SAINT-2016/2 (Bruker AXS, 2016)'
_computing_molecular_graphics 'Mercury (Macrae et al., 2006)'
_computing_publication_material 'Bruker SHELXTL'
_computing_structure_refinement 'SHELXL-2018/3 (Sheldrick, 2018)'
_computing_structure_solution 'SHELXT 2014/5 (Sheldrick, 2014)'
_diffrn_ambient_temperature 150(2)
_diffrn_measured_fraction_theta_full 0.999
_diffrn_measured_fraction_theta_max 0.999
_diffrn_measurement_device_type 'Bruker APEX-II CCD'
_diffrn_measurement_method '\f and \w scans'
_diffrn_radiation_type MoK\a
_diffrn_radiation_wavelength 0.71073
_diffrn_reflns_av_R_equivalents 0.0601
_diffrn_reflns_av_unetI/netI 0.0389
_diffrn_reflns_Laue_measured_fraction_full 0.999
_diffrn_reflns_Laue_measured_fraction_max 0.999
_diffrn_reflns_limit_h_max 13
_diffrn_reflns_limit_h_min -13
_diffrn_reflns_limit_k_max 14
_diffrn_reflns_limit_k_min -14
_diffrn_reflns_limit_l_max 20
_diffrn_reflns_limit_l_min -20
_diffrn_reflns_number 46500
_diffrn_reflns_point_group_measured_fraction_full 0.999
_diffrn_reflns_point_group_measured_fraction_max 0.999
_diffrn_reflns_theta_full 25.242
_diffrn_reflns_theta_max 26.020
_diffrn_reflns_theta_min 2.111
_exptl_absorpt_coefficient_mu 6.100
_exptl_absorpt_correction_T_max 1.0000
_exptl_absorpt_correction_T_min 0.3323
_exptl_absorpt_correction_type multi-scan
_exptl_absorpt_process_details
;
SADABS-2016/2 (Bruker,2016/2) was used for absorption correction.
wR2(int) was 0.1589 before and 0.0757 after correction.
The Ratio of minimum to maximum transmission is 0.2410.
The \l/2 correction factor is Not present.
;
_exptl_crystal_colour purple
_exptl_crystal_density_diffrn 1.919
_exptl_crystal_description block
_exptl_crystal_F_000 1086
_exptl_crystal_size_max 0.426
_exptl_crystal_size_mid 0.375
_exptl_crystal_size_min 0.318
_refine_diff_density_max 1.695
_refine_diff_density_min -2.527
_refine_diff_density_rms 0.164
_refine_ls_extinction_method none
_refine_ls_goodness_of_fit_ref 1.066
_refine_ls_hydrogen_treatment constr
_refine_ls_matrix_type full
_refine_ls_number_parameters 491
_refine_ls_number_reflns 7708
_refine_ls_number_restraints 0
_refine_ls_restrained_S_all 1.066
_refine_ls_R_factor_all 0.0334
_refine_ls_R_factor_gt 0.0289
_refine_ls_shift/su_max 0.003
_refine_ls_shift/su_mean 0.000
_refine_ls_structure_factor_coef Fsqd
_refine_ls_weighting_details 'w=1/[\s^2^(Fo^2^)+(0.0389P)^2^+4.1068P] where P=(Fo^2^+2Fc^2^)/3'
_refine_ls_weighting_scheme calc
_refine_ls_wR_factor_gt 0.0757
_refine_ls_wR_factor_ref 0.0780
_reflns_Friedel_coverage 0.000
_reflns_number_gt 6912
_reflns_number_total 7708
_reflns_threshold_expression 'I > 2\s(I)'
_cod_data_source_file d0dt03298k2.cif
_cod_data_source_block mo_ZL335F7_0m_a
_cod_database_code 7706300
_shelx_shelxl_version_number 2018/3
_shelx_space_group_comment
;
The symmetry employed for this shelxl refinement is uniquely defined
by the following loop, which should always be used as a source of
symmetry information in preference to the above space-group names.
They are only intended as comments.
;

loop_
_space_group_symop_operation_xyz
'x, y, z'
'-x, -y, -z'

loop_
_atom_site_label
_atom_site_type_symbol
_atom_site_fract_x
_atom_site_fract_y
_atom_site_fract_z
_atom_site_U_iso_or_equiv
_atom_site_adp_type
_atom_site_occupancy
_atom_site_site_symmetry_order
_atom_site_calc_flag
_atom_site_refinement_flags_posn
_atom_site_refinement_flags_adp
_atom_site_refinement_flags_occupancy
_atom_site_disorder_assembly
_atom_site_disorder_group
W1 W 0.18690(2) 0.36643(2) 0.72137(2) 0.01445(6) Uani 1 1 d . . . . .
W2 W 0.48761(2) 0.19659(2) 0.05675(2) 0.01554(6) Uani 1 1 d . . . . .
S1 S 0.54898(10) 0.32936(11) 0.49400(7) 0.0182(2) Uani 1 1 d . . . . .
S2 S 0.25885(10) 0.31075(10) 0.37931(7) 0.0170(2) Uani 1 1 d . . . . .
S3 S 0.64958(10) 0.27575(11) 0.26600(7) 0.0182(2) Uani 1 1 d . . . . .
O1 O 0.1760(4) 0.6506(3) 0.6367(2) 0.0326(8) Uani 1 1 d . . . . .
O2 O 0.2052(3) 0.4089(3) 0.8967(2) 0.0298(8) Uani 1 1 d . . . . .
O3 O -0.1068(3) 0.3810(4) 0.8081(2) 0.0394(10) Uani 1 1 d . . . . .
O4 O 0.2135(4) 0.0815(4) 0.8124(3) 0.0415(10) Uani 1 1 d . . . . .
O5 O 0.4954(3) 0.3578(3) 0.67067(19) 0.0186(7) Uani 1 1 d . . . . .
O6 O 0.0906(3) 0.3426(3) 0.55892(19) 0.0185(7) Uani 1 1 d . . . . .
O7 O 0.4524(4) 0.4696(3) -0.0678(3) 0.0396(10) Uani 1 1 d . . . . .
O8 O 0.6794(4) 0.1169(3) -0.0993(2) 0.0323(8) Uani 1 1 d . . . . .
O9 O 0.2853(3) 0.1393(3) -0.0226(3) 0.0332(8) Uani 1 1 d . . . . .
O10 O 0.5023(4) -0.0662(3) 0.1991(2) 0.0348(9) Uani 1 1 d . . . . .
O11 O 0.7505(3) 0.2224(3) 0.0985(2) 0.0238(7) Uani 1 1 d . . . . .
O12 O 0.2471(3) 0.2877(3) 0.1926(2) 0.0219(7) Uani 1 1 d . . . . .
C1 C 0.1776(4) 0.5484(5) 0.6662(3) 0.0218(10) Uani 1 1 d . . . . .
C2 C 0.2042(4) 0.3902(4) 0.8328(3) 0.0192(9) Uani 1 1 d . . . . .
C3 C -0.0010(4) 0.3763(5) 0.7740(3) 0.0236(10) Uani 1 1 d . . . . .
C4 C 0.2052(4) 0.1819(5) 0.7795(3) 0.0237(11) Uani 1 1 d . . . . .
C5 C 0.3858(4) 0.3540(4) 0.6550(3) 0.0149(9) Uani 1 1 d . . . . .
C6 C 0.4988(4) 0.3718(4) 0.7542(3) 0.0168(9) Uani 1 1 d . . . . .
H6A H 0.468088 0.302401 0.804818 0.020 Uiso 1 1 calc R U . . .
H6B H 0.444218 0.446042 0.761479 0.020 Uiso 1 1 calc R U . . .
C7 C 0.6336(4) 0.3788(5) 0.7505(3) 0.0234(10) Uani 1 1 d . . . . .
H7A H 0.685478 0.302735 0.747385 0.035 Uiso 1 1 calc R U . . .
H7B H 0.639376 0.393770 0.803795 0.035 Uiso 1 1 calc R U . . .
H7C H 0.664420 0.444458 0.697874 0.035 Uiso 1 1 calc R U . . .
C8 C 0.1792(4) 0.3475(4) 0.5977(3) 0.0170(9) Uani 1 1 d . . . . .
C9 C -0.0422(4) 0.3501(5) 0.6054(3) 0.0236(10) Uani 1 1 d . . . . .
H9A H -0.070766 0.429176 0.615037 0.028 Uiso 1 1 calc R U . . .
H9B H -0.053315 0.286319 0.663723 0.028 Uiso 1 1 calc R U . . .
C10 C -0.1171(5) 0.3341(5) 0.5474(3) 0.0325(12) Uani 1 1 d . . . . .
H10A H -0.108438 0.400070 0.491083 0.049 Uiso 1 1 calc R U . . .
H10B H -0.206685 0.334517 0.577327 0.049 Uiso 1 1 calc R U . . .
H10C H -0.084821 0.257416 0.535978 0.049 Uiso 1 1 calc R U . . .
C11 C 0.4061(4) 0.3426(4) 0.5678(3) 0.0172(9) Uani 1 1 d . . . . .
C12 C 0.3019(4) 0.3390(4) 0.5370(3) 0.0152(9) Uani 1 1 d . . . . .
C13 C 0.3391(4) 0.3249(4) 0.4522(3) 0.0167(9) Uani 1 1 d . . . . .
C14 C 0.4707(4) 0.3181(4) 0.4202(3) 0.0174(9) Uani 1 1 d . . . . .
C15 C 0.5065(4) 0.2985(4) 0.3372(3) 0.0182(9) Uani 1 1 d . . . . .
C16 C 0.4030(4) 0.2935(4) 0.3064(3) 0.0168(9) Uani 1 1 d . . . . .
C17 C 0.4393(4) 0.2677(4) 0.2251(3) 0.0163(9) Uani 1 1 d . . . . .
C18 C 0.5705(4) 0.2562(4) 0.1957(3) 0.0174(9) Uani 1 1 d . . . . .
C19 C 0.6264(4) 0.2275(4) 0.1144(3) 0.0170(9) Uani 1 1 d . . . . .
C20 C 0.8265(5) 0.1904(6) 0.0212(3) 0.0321(13) Uani 1 1 d . . . . .
H20A H 0.799368 0.246849 -0.033206 0.038 Uiso 1 1 calc R U . . .
H20B H 0.815726 0.108123 0.026752 0.038 Uiso 1 1 calc R U . . .
C21 C 0.9625(5) 0.1968(7) 0.0161(4) 0.0520(18) Uani 1 1 d . . . . .
H21A H 1.015799 0.174584 -0.035071 0.078 Uiso 1 1 calc R U . . .
H21B H 0.988174 0.141099 0.070456 0.078 Uiso 1 1 calc R U . . .
H21C H 0.972368 0.278825 0.009678 0.078 Uiso 1 1 calc R U . . .
C22 C 0.3695(4) 0.2557(4) 0.1655(3) 0.0165(9) Uani 1 1 d . . . . .
C23 C 0.1593(5) 0.2861(5) 0.1403(4) 0.0322(12) Uani 1 1 d . . . . .
H23A H 0.192612 0.325608 0.076504 0.039 Uiso 1 1 calc R U . . .
H23B H 0.150836 0.202014 0.148792 0.039 Uiso 1 1 calc R U . . .
C24 C 0.0369(6) 0.3487(7) 0.1685(5) 0.063(2) Uani 1 1 d . . . . .
H24A H 0.045039 0.432877 0.156959 0.095 Uiso 1 1 calc R U . . .
H24B H 0.005760 0.310856 0.232071 0.095 Uiso 1 1 calc R U . . .
H24C H -0.023022 0.344742 0.135584 0.095 Uiso 1 1 calc R U . . .
C25 C 0.4675(5) 0.3720(5) -0.0239(3) 0.0243(11) Uani 1 1 d . . . . .
C26 C 0.6108(5) 0.1452(4) -0.0417(3) 0.0231(10) Uani 1 1 d . . . . .
C27 C 0.3542(4) 0.1605(4) 0.0090(3) 0.0197(9) Uani 1 1 d . . . . .
C28 C 0.4979(4) 0.0254(4) 0.1469(3) 0.0207(10) Uani 1 1 d . . . . .
C29 C 0.5177(8) 0.0162(6) 0.5748(5) 0.062(2) Uani 1 1 d . . . . .
H29 H 0.530700 0.026811 0.625997 0.074 Uiso 1 1 calc R U . . .
C30 C 0.4017(7) 0.0227(6) 0.5636(5) 0.0526(17) Uani 1 1 d . . . . .
H30 H 0.331744 0.039003 0.607825 0.063 Uiso 1 1 calc R U . . .
C31 C 0.3777(7) 0.0073(6) 0.4917(5) 0.0552(18) Uani 1 1 d . . . . .
H31 H 0.293058 0.012069 0.486257 0.066 Uiso 1 1 calc R U . . .
C32 C 1.0535(6) -0.0224(6) -0.2908(5) 0.0549(18) Uani 1 1 d . . . . .
H32 H 1.130707 -0.028385 -0.273568 0.066 Uiso 1 1 calc R U . . .
C33 C 1.0523(6) -0.0673(6) -0.3552(5) 0.0537(18) Uani 1 1 d . . . . .
H33 H 1.129231 -0.103334 -0.383560 0.064 Uiso 1 1 calc R U . . .
C34 C 0.9417(7) -0.0611(6) -0.3796(4) 0.0530(17) Uani 1 1 d . . . . .
H34 H 0.941469 -0.092784 -0.424595 0.064 Uiso 1 1 calc R U . . .
C35 C 0.8294(7) -0.0080(7) -0.3380(5) 0.0570(19) Uani 1 1 d . . . . .
H35 H 0.751494 -0.004540 -0.353525 0.068 Uiso 1 1 calc R U . . .
C36 C 0.8325(6) 0.0398(6) -0.2736(4) 0.0477(16) Uani 1 1 d . . . . .
H36 H 0.756895 0.078302 -0.245783 0.057 Uiso 1 1 calc R U . . .
C37 C 0.9436(7) 0.0312(6) -0.2508(4) 0.0481(16) Uani 1 1 d . . . . .
H37 H 0.945384 0.063059 -0.206153 0.058 Uiso 1 1 calc R U . . .

loop_
_atom_site_aniso_label
_atom_site_aniso_U_11
_atom_site_aniso_U_22
_atom_site_aniso_U_33
_atom_site_aniso_U_23
_atom_site_aniso_U_13
_atom_site_aniso_U_12
W1 0.01287(10) 0.02053(11) 0.00937(10) -0.00324(8) -0.00367(7) -0.00200(7)
W2 0.01964(10) 0.01585(11) 0.01145(10) -0.00337(8) -0.00659(7) -0.00050(7)
S1 0.0152(5) 0.0274(6) 0.0135(5) -0.0073(5) -0.0034(4) -0.0040(4)
S2 0.0153(5) 0.0233(6) 0.0134(5) -0.0062(5) -0.0050(4) -0.0016(4)
S3 0.0157(5) 0.0274(6) 0.0126(5) -0.0074(5) -0.0033(4) -0.0030(4)
O1 0.047(2) 0.027(2) 0.0245(19) -0.0038(17) -0.0134(16) -0.0054(17)
O2 0.033(2) 0.042(2) 0.0182(18) -0.0138(17) -0.0108(15) 0.0014(16)
O3 0.0178(19) 0.070(3) 0.031(2) -0.017(2) -0.0009(15) -0.0095(18)
O4 0.050(3) 0.024(2) 0.051(3) 0.0010(19) -0.026(2) -0.0086(18)
O5 0.0164(15) 0.0285(18) 0.0124(15) -0.0066(14) -0.0041(12) -0.0044(13)
O6 0.0140(15) 0.0302(18) 0.0128(15) -0.0067(14) -0.0046(12) -0.0043(13)
O7 0.063(3) 0.023(2) 0.034(2) -0.0006(18) -0.026(2) -0.0029(18)
O8 0.042(2) 0.033(2) 0.0216(19) -0.0123(17) -0.0026(16) -0.0036(17)
O9 0.035(2) 0.032(2) 0.042(2) -0.0149(18) -0.0216(17) -0.0002(16)
O10 0.037(2) 0.025(2) 0.034(2) 0.0049(18) -0.0148(17) -0.0026(16)
O11 0.0195(17) 0.038(2) 0.0155(16) -0.0099(15) -0.0024(13) -0.0070(14)
O12 0.0185(16) 0.0281(19) 0.0236(17) -0.0117(15) -0.0097(13) 0.0003(13)
C1 0.020(2) 0.033(3) 0.016(2) -0.010(2) -0.0064(18) -0.004(2)
C2 0.015(2) 0.019(2) 0.020(2) -0.0042(19) -0.0041(18) 0.0016(18)
C3 0.020(2) 0.038(3) 0.014(2) -0.005(2) -0.0080(18) -0.006(2)
C4 0.019(2) 0.031(3) 0.025(3) -0.009(2) -0.0104(19) -0.004(2)
C5 0.018(2) 0.013(2) 0.013(2) 0.0002(17) -0.0081(17) -0.0017(17)
C6 0.020(2) 0.020(2) 0.011(2) -0.0045(18) -0.0059(17) -0.0020(18)
C7 0.021(2) 0.032(3) 0.018(2) -0.006(2) -0.0081(19) -0.005(2)
C8 0.017(2) 0.016(2) 0.018(2) -0.0028(19) -0.0065(17) -0.0020(17)
C9 0.014(2) 0.040(3) 0.016(2) -0.008(2) -0.0026(18) -0.005(2)
C10 0.021(3) 0.054(4) 0.026(3) -0.013(3) -0.009(2) -0.008(2)
C11 0.017(2) 0.019(2) 0.015(2) -0.0045(19) -0.0007(17) -0.0058(18)
C12 0.015(2) 0.017(2) 0.013(2) -0.0027(18) -0.0048(16) -0.0023(17)
C13 0.019(2) 0.015(2) 0.015(2) -0.0034(18) -0.0048(17) -0.0031(17)
C14 0.017(2) 0.021(2) 0.016(2) -0.0060(19) -0.0069(17) -0.0012(18)
C15 0.018(2) 0.021(2) 0.015(2) -0.0039(19) -0.0062(17) -0.0014(18)
C16 0.016(2) 0.020(2) 0.014(2) -0.0054(18) -0.0037(17) -0.0018(17)
C17 0.019(2) 0.013(2) 0.014(2) 0.0002(18) -0.0057(17) -0.0004(17)
C18 0.021(2) 0.017(2) 0.015(2) -0.0023(18) -0.0078(18) -0.0018(18)
C19 0.020(2) 0.013(2) 0.016(2) -0.0006(18) -0.0040(17) -0.0041(17)
C20 0.022(3) 0.058(4) 0.017(2) -0.017(3) 0.002(2) -0.007(2)
C21 0.025(3) 0.103(6) 0.031(3) -0.030(4) 0.001(2) -0.010(3)
C22 0.023(2) 0.011(2) 0.014(2) 0.0010(17) -0.0081(17) -0.0030(17)
C23 0.026(3) 0.039(3) 0.040(3) -0.017(3) -0.021(2) 0.004(2)
C24 0.042(4) 0.088(6) 0.082(5) -0.059(5) -0.032(4) 0.023(4)
C25 0.031(3) 0.028(3) 0.016(2) -0.004(2) -0.010(2) -0.006(2)
C26 0.030(3) 0.022(3) 0.019(2) -0.005(2) -0.010(2) -0.004(2)
C27 0.025(2) 0.011(2) 0.022(2) -0.0025(19) -0.0098(19) 0.0002(18)
C28 0.019(2) 0.022(3) 0.021(2) -0.003(2) -0.0085(18) -0.0029(18)
C29 0.101(6) 0.028(4) 0.059(5) 0.008(3) -0.042(5) -0.016(4)
C30 0.051(4) 0.035(4) 0.056(4) 0.006(3) -0.013(3) -0.009(3)
C31 0.050(4) 0.044(4) 0.062(5) 0.002(3) -0.023(4) -0.007(3)
C32 0.038(4) 0.053(4) 0.086(5) -0.033(4) -0.024(4) 0.003(3)
C33 0.036(3) 0.046(4) 0.081(5) -0.034(4) 0.001(3) -0.004(3)
C34 0.064(5) 0.058(4) 0.043(4) -0.027(3) -0.007(3) -0.009(4)
C35 0.044(4) 0.078(5) 0.056(4) -0.026(4) -0.015(3) -0.009(4)
C36 0.044(4) 0.050(4) 0.038(3) -0.013(3) 0.005(3) -0.004(3)
C37 0.064(4) 0.048(4) 0.041(4) -0.016(3) -0.014(3) -0.018(3)

loop_
_atom_type_symbol
_atom_type_description
_atom_type_scat_dispersion_real
_atom_type_scat_dispersion_imag
_atom_type_scat_source
C C 0.0033 0.0016 'International Tables Vol C Tables 4.2.6.8 and 6.1.1.4'
H H 0.0000 0.0000 'International Tables Vol C Tables 4.2.6.8 and 6.1.1.4'
O O 0.0106 0.0060 'International Tables Vol C Tables 4.2.6.8 and 6.1.1.4'
S S 0.1246 0.1234 'International Tables Vol C Tables 4.2.6.8 and 6.1.1.4'
W W -0.8490 6.8722 'International Tables Vol C Tables 4.2.6.8 and 6.1.1.4'

loop_
_geom_angle_atom_site_label_1
_geom_angle_atom_site_label_2
_geom_angle_atom_site_label_3
_geom_angle
_geom_angle_site_symmetry_1
_geom_angle_site_symmetry_3
_geom_angle_publ_flag
C3 W1 C2 85.72(17) . . ?
C3 W1 C1 92.4(2) . . ?
C2 W1 C1 86.43(18) . . ?
C3 W1 C4 89.9(2) . . ?
C2 W1 C4 91.61(18) . . ?
C1 W1 C4 176.87(17) . . ?
C3 W1 C8 97.52(17) . . ?
C2 W1 C8 176.16(17) . . ?
C1 W1 C8 91.37(17) . . ?
C4 W1 C8 90.46(17) . . ?
C3 W1 C5 175.15(16) . . ?
C2 W1 C5 99.13(16) . . ?
C1 W1 C5 87.88(17) . . ?
C4 W1 C5 90.03(17) . . ?
C8 W1 C5 77.63(16) . . ?
C26 W2 C27 84.40(19) . . ?
C26 W2 C25 91.59(19) . . ?
C27 W2 C25 89.94(18) . . ?
C26 W2 C28 93.47(19) . . ?
C27 W2 C28 91.05(17) . . ?
C25 W2 C28 174.92(18) . . ?
C26 W2 C19 97.10(18) . . ?
C27 W2 C19 176.86(17) . . ?
C25 W2 C19 92.77(17) . . ?
C28 W2 C19 86.11(17) . . ?
C26 W2 C22 174.83(17) . . ?
C27 W2 C22 100.75(17) . . ?
C25 W2 C22 88.11(18) . . ?
C28 W2 C22 86.81(17) . . ?
C19 W2 C22 77.76(16) . . ?
C14 S1 C11 90.5(2) . . ?
C16 S2 C13 89.9(2) . . ?
C18 S3 C15 90.4(2) . . ?
C5 O5 C6 119.4(3) . . ?
C8 O6 C9 119.3(3) . . ?
C19 O11 C20 118.7(4) . . ?
C22 O12 C23 118.1(4) . . ?
O1 C1 W1 177.4(4) . . ?
O2 C2 W1 174.9(4) . . ?
O3 C3 W1 176.6(4) . . ?
O4 C4 W1 178.7(5) . . ?
O5 C5 C11 109.3(4) . . ?
O5 C5 W1 137.5(3) . . ?
C11 C5 W1 113.2(3) . . ?
O5 C6 C7 106.7(3) . . ?
O5 C6 H6A 110.4 . . ?
C7 C6 H6A 110.4 . . ?
O5 C6 H6B 110.4 . . ?
C7 C6 H6B 110.4 . . ?
H6A C6 H6B 108.6 . . ?
C6 C7 H7A 109.5 . . ?
C6 C7 H7B 109.5 . . ?
H7A C7 H7B 109.5 . . ?
C6 C7 H7C 109.5 . . ?
H7A C7 H7C 109.5 . . ?
H7B C7 H7C 109.5 . . ?
O6 C8 C12 107.9(4) . . ?
O6 C8 W1 137.1(3) . . ?
C12 C8 W1 114.9(3) . . ?
O6 C9 C10 106.5(4) . . ?
O6 C9 H9A 110.4 . . ?
C10 C9 H9A 110.4 . . ?
O6 C9 H9B 110.4 . . ?
C10 C9 H9B 110.4 . . ?
H9A C9 H9B 108.6 . . ?
C9 C10 H10A 109.5 . . ?
C9 C10 H10B 109.5 . . ?
H10A C10 H10B 109.5 . . ?
C9 C10 H10C 109.5 . . ?
H10A C10 H10C 109.5 . . ?
H10B C10 H10C 109.5 . . ?
C12 C11 C5 118.9(4) . . ?
C12 C11 S1 113.3(3) . . ?
C5 C11 S1 127.8(3) . . ?
C11 C12 C13 111.3(4) . . ?
C11 C12 C8 115.4(4) . . ?
C13 C12 C8 133.2(4) . . ?
C14 C13 C12 112.6(4) . . ?
C14 C13 S2 112.8(3) . . ?
C12 C13 S2 134.6(3) . . ?
C13 C14 C15 111.8(4) . . ?
C13 C14 S1 112.2(3) . . ?
C15 C14 S1 136.0(3) . . ?
C16 C15 C14 112.5(4) . . ?
C16 C15 S3 112.6(3) . . ?
C14 C15 S3 134.9(3) . . ?
C15 C16 C17 112.6(4) . . ?
C15 C16 S2 113.1(3) . . ?
C17 C16 S2 134.2(3) . . ?
C18 C17 C16 111.1(4) . . ?
C18 C17 C22 114.7(4) . . ?
C16 C17 C22 134.2(4) . . ?
C17 C18 C19 119.4(4) . . ?
C17 C18 S3 113.4(3) . . ?
C19 C18 S3 127.2(3) . . ?
O11 C19 C18 109.5(4) . . ?
O11 C19 W2 137.6(3) . . ?
C18 C19 W2 112.9(3) . . ?
O11 C20 C21 107.9(4) . . ?
O11 C20 H20A 110.1 . . ?
C21 C20 H20A 110.1 . . ?
O11 C20 H20B 110.1 . . ?
C21 C20 H20B 110.1 . . ?
H20A C20 H20B 108.4 . . ?
C20 C21 H21A 109.5 . . ?
C20 C21 H21B 109.5 . . ?
H21A C21 H21B 109.5 . . ?
C20 C21 H21C 109.5 . . ?
H21A C21 H21C 109.5 . . ?
H21B C21 H21C 109.5 . . ?
O12 C22 C17 109.0(4) . . ?
O12 C22 W2 136.6(3) . . ?
C17 C22 W2 114.5(3) . . ?
C24 C23 O12 109.2(4) . . ?
C24 C23 H23A 109.8 . . ?
O12 C23 H23A 109.8 . . ?
C24 C23 H23B 109.8 . . ?
O12 C23 H23B 109.8 . . ?
H23A C23 H23B 108.3 . . ?
C23 C24 H24A 109.5 . . ?
C23 C24 H24B 109.5 . . ?
H24A C24 H24B 109.5 . . ?
C23 C24 H24C 109.5 . . ?
H24A C24 H24C 109.5 . . ?
H24B C24 H24C 109.5 . . ?
O7 C25 W2 177.9(5) . . ?
O8 C26 W2 178.4(4) . . ?
O9 C27 W2 175.4(4) . . ?
O10 C28 W2 177.1(4) . . ?
C30 C29 C31 118.3(7) . 2_656 ?
C30 C29 H29 120.8 . . ?
C31 C29 H29 120.8 2_656 . ?
C29 C30 C31 123.2(7) . . ?
C29 C30 H30 118.4 . . ?
C31 C30 H30 118.4 . . ?
C30 C31 C29 118.5(7) . 2_656 ?
C30 C31 H31 120.8 . . ?
C29 C31 H31 120.8 2_656 . ?
C33 C32 C37 120.0(6) . . ?
C33 C32 H32 120.0 . . ?
C37 C32 H32 120.0 . . ?
C32 C33 C34 120.6(6) . . ?
C32 C33 H33 119.7 . . ?
C34 C33 H33 119.7 . . ?
C33 C34 C35 119.5(6) . . ?
C33 C34 H34 120.3 . . ?
C35 C34 H34 120.3 . . ?
C36 C35 C34 119.3(6) . . ?
C36 C35 H35 120.4 . . ?
C34 C35 H35 120.4 . . ?
C37 C36 C35 119.6(6) . . ?
C37 C36 H36 120.2 . . ?
C35 C36 H36 120.2 . . ?
C36 C37 C32 121.0(6) . . ?
C36 C37 H37 119.5 . . ?
C32 C37 H37 119.5 . . ?

loop_
_geom_bond_atom_site_label_1
_geom_bond_atom_site_label_2
_geom_bond_distance
_geom_bond_site_symmetry_2
_geom_bond_publ_flag
W1 C3 2.018(5) . ?
W1 C2 2.024(5) . ?
W1 C1 2.038(5) . ?
W1 C4 2.067(5) . ?
W1 C8 2.161(4) . ?
W1 C5 2.175(4) . ?
W2 C26 2.012(5) . ?
W2 C27 2.030(5) . ?
W2 C25 2.054(5) . ?
W2 C28 2.065(5) . ?
W2 C19 2.162(4) . ?
W2 C22 2.166(4) . ?
S1 C14 1.728(4) . ?
S1 C11 1.731(4) . ?
S2 C16 1.742(4) . ?
S2 C13 1.746(4) . ?
S3 C18 1.729(4) . ?
S3 C15 1.732(4) . ?
O1 C1 1.146(6) . ?
O2 C2 1.158(6) . ?
O3 C3 1.151(6) . ?
O4 C4 1.127(6) . ?
O5 C5 1.317(5) . ?
O5 C6 1.460(5) . ?
O6 C8 1.326(5) . ?
O6 C9 1.462(5) . ?
O7 C25 1.142(6) . ?
O8 C26 1.153(6) . ?
O9 C27 1.144(5) . ?
O10 C28 1.130(6) . ?
O11 C19 1.316(5) . ?
O11 C20 1.456(6) . ?
O12 C22 1.323(5) . ?
O12 C23 1.469(5) . ?
C5 C11 1.449(6) . ?
C6 C7 1.492(6) . ?
C6 H6A 0.9900 . ?
C6 H6B 0.9900 . ?
C7 H7A 0.9800 . ?
C7 H7B 0.9800 . ?
C7 H7C 0.9800 . ?
C8 C12 1.461(6) . ?
C9 C10 1.505(6) . ?
C9 H9A 0.9900 . ?
C9 H9B 0.9900 . ?
C10 H10A 0.9800 . ?
C10 H10B 0.9800 . ?
C10 H10C 0.9800 . ?
C11 C12 1.390(6) . ?
C12 C13 1.411(6) . ?
C13 C14 1.402(6) . ?
C14 C15 1.412(6) . ?
C15 C16 1.389(6) . ?
C16 C17 1.421(6) . ?
C17 C18 1.392(6) . ?
C17 C22 1.463(6) . ?
C18 C19 1.449(6) . ?
C20 C21 1.497(7) . ?
C20 H20A 0.9900 . ?
C20 H20B 0.9900 . ?
C21 H21A 0.9800 . ?
C21 H21B 0.9800 . ?
C21 H21C 0.9800 . ?
C23 C24 1.444(8) . ?
C23 H23A 0.9900 . ?
C23 H23B 0.9900 . ?
C24 H24A 0.9800 . ?
C24 H24B 0.9800 . ?
C24 H24C 0.9800 . ?
C29 C30 1.324(10) . ?
C29 C31 1.422(11) 2_656 ?
C29 H29 0.9500 . ?
C30 C31 1.366(10) . ?
C30 H30 0.9500 . ?
C31 H31 0.9500 . ?
C32 C33 1.358(10) . ?
C32 C37 1.365(9) . ?
C32 H32 0.9500 . ?
C33 C34 1.364(9) . ?
C33 H33 0.9500 . ?
C34 C35 1.390(10) . ?
C34 H34 0.9500 . ?
C35 C36 1.389(9) . ?
C35 H35 0.9500 . ?
C36 C37 1.351(9) . ?
C36 H36 0.9500 . ?
C37 H37 0.9500 . ?

loop_
_geom_torsion_atom_site_label_1
_geom_torsion_atom_site_label_2
_geom_torsion_atom_site_label_3
_geom_torsion_atom_site_label_4
_geom_torsion
_geom_torsion_site_symmetry_1
_geom_torsion_site_symmetry_2
_geom_torsion_site_symmetry_3
_geom_torsion_site_symmetry_4
_geom_torsion_publ_flag
C6 O5 C5 C11 178.7(4) . . . . ?
C6 O5 C5 W1 1.4(6) . . . . ?
C5 O5 C6 C7 -177.4(4) . . . . ?
C9 O6 C8 C12 -179.6(4) . . . . ?
C9 O6 C8 W1 -0.6(6) . . . . ?
C8 O6 C9 C10 -176.5(4) . . . . ?
O5 C5 C11 C12 -178.9(4) . . . . ?
W1 C5 C11 C12 -0.9(5) . . . . ?
O5 C5 C11 S1 2.5(6) . . . . ?
W1 C5 C11 S1 -179.5(3) . . . . ?
C14 S1 C11 C12 -0.2(4) . . . . ?
C14 S1 C11 C5 178.5(4) . . . . ?
C5 C11 C12 C13 -178.6(4) . . . . ?
S1 C11 C12 C13 0.2(5) . . . . ?
C5 C11 C12 C8 0.1(6) . . . . ?
S1 C11 C12 C8 178.8(3) . . . . ?
O6 C8 C12 C11 -179.9(4) . . . . ?
W1 C8 C12 C11 0.8(5) . . . . ?
O6 C8 C12 C13 -1.6(7) . . . . ?
W1 C8 C12 C13 179.2(4) . . . . ?
C11 C12 C13 C14 0.0(6) . . . . ?
C8 C12 C13 C14 -178.4(5) . . . . ?
C11 C12 C13 S2 178.3(4) . . . . ?
C8 C12 C13 S2 -0.1(8) . . . . ?
C16 S2 C13 C14 0.8(4) . . . . ?
C16 S2 C13 C12 -177.5(5) . . . . ?
C12 C13 C14 C15 177.3(4) . . . . ?
S2 C13 C14 C15 -1.4(5) . . . . ?
C12 C13 C14 S1 -0.1(5) . . . . ?
S2 C13 C14 S1 -178.8(2) . . . . ?
C11 S1 C14 C13 0.2(4) . . . . ?
C11 S1 C14 C15 -176.4(5) . . . . ?
C13 C14 C15 C16 1.4(6) . . . . ?
S1 C14 C15 C16 178.0(4) . . . . ?
C13 C14 C15 S3 -176.8(4) . . . . ?
S1 C14 C15 S3 -0.2(8) . . . . ?
C18 S3 C15 C16 -1.2(4) . . . . ?
C18 S3 C15 C14 176.9(5) . . . . ?
C14 C15 C16 C17 -177.0(4) . . . . ?
S3 C15 C16 C17 1.6(5) . . . . ?
C14 C15 C16 S2 -0.8(5) . . . . ?
S3 C15 C16 S2 177.8(2) . . . . ?
C13 S2 C16 C15 0.0(4) . . . . ?
C13 S2 C16 C17 175.1(5) . . . . ?
C15 C16 C17 C18 -1.1(6) . . . . ?
S2 C16 C17 C18 -176.3(4) . . . . ?
C15 C16 C17 C22 -178.4(5) . . . . ?
S2 C16 C17 C22 6.5(8) . . . . ?
C16 C17 C18 C19 178.8(4) . . . . ?
C22 C17 C18 C19 -3.3(6) . . . . ?
C16 C17 C18 S3 0.2(5) . . . . ?
C22 C17 C18 S3 178.0(3) . . . . ?
C15 S3 C18 C17 0.6(4) . . . . ?
C15 S3 C18 C19 -177.9(4) . . . . ?
C20 O11 C19 C18 177.8(4) . . . . ?
C20 O11 C19 W2 1.6(7) . . . . ?
C17 C18 C19 O11 179.2(4) . . . . ?
S3 C18 C19 O11 -2.4(6) . . . . ?
C17 C18 C19 W2 -3.7(5) . . . . ?
S3 C18 C19 W2 174.8(3) . . . . ?
C19 O11 C20 C21 177.4(5) . . . . ?
C23 O12 C22 C17 178.1(4) . . . . ?
C23 O12 C22 W2 0.0(6) . . . . ?
C18 C17 C22 O12 -169.8(4) . . . . ?
C16 C17 C22 O12 7.4(7) . . . . ?
C18 C17 C22 W2 8.7(5) . . . . ?
C16 C17 C22 W2 -174.1(4) . . . . ?
C22 O12 C23 C24 -167.2(5) . . . . ?
C31 C29 C30 C31 0.5(11) 2_656 . . . ?
C29 C30 C31 C29 -0.5(11) . . . 2_656 ?
C37 C32 C33 C34 -1.1(11) . . . . ?
C32 C33 C34 C35 0.1(11) . . . . ?
C33 C34 C35 C36 1.3(11) . . . . ?
C34 C35 C36 C37 -1.7(11) . . . . ?
C35 C36 C37 C32 0.8(10) . . . . ?
C33 C32 C37 C36 0.6(11) . . . . ?
